data_7047473
loop_
_publ_author_name
'Raeder, Jan'
'Reiners, Matthias'
'Baumgarten, Robert'
'M\"unster, Katharina'
'Baabe, Dirk'
'Freytag, Matthias'
'Jones, Peter G.'
'Walter, Marc D.'

_publ_section_title
;
 Synthesis and molecular structure of pentadienyl complexes of the
 rare-earth metals.
;
_journal_issue 41
_journal_name_full 'Dalton transactions (Cambridge, England : 2003)'
_journal_page_first 14468
_journal_page_last 14482
_journal_paper_doi 10.1039/c8dt03123a
_journal_volume 47
_journal_year 2018
_chemical_formula_sum 'C47 H82 Lu2 O2'
_chemical_formula_weight 1029.07
_space_group_IT_number 19
_space_group_name_Hall 'P 2ac 2ab'
_space_group_name_H-M_alt 'P 21 21 21'
_symmetry_cell_setting orthorhombic
_symmetry_space_group_name_Hall 'P 2ac 2ab'
_symmetry_space_group_name_H-M 'P 21 21 21'
_atom_sites_solution_hydrogens geom
_atom_sites_solution_primary direct
_atom_sites_solution_secondary difmap
_audit_creation_method SHELXL-97
_audit_update_record
;
2018-07-12 deposited with the CCDC.
2018-08-29 downloaded from the CCDC.
;
_cell_angle_alpha 90.00
_cell_angle_beta 90.00
_cell_angle_gamma 90.00
_cell_formula_units_Z 4
_cell_length_a 10.0804(3)
_cell_length_b 20.1583(6)
_cell_length_c 22.4603(7)
_cell_measurement_reflns_used 19125
_cell_measurement_temperature 100(2)
_cell_measurement_theta_max 75.5640
_cell_measurement_theta_min 3.9170
_cell_volume 4564.0(2)
_computing_cell_refinement 'CrysAlisPro 1.171.38.43c (Rigaku OD, 2015)'
_computing_data_collection 'CrysAlisPro 1.171.38.43c (Rigaku OD, 2015)'
_computing_data_reduction 'CrysAlisPro 1.171.38.43c (Rigaku OD, 2015)'
_computing_molecular_graphics 'Bruker XP'
_computing_publication_material SHELXL-97
_computing_structure_refinement 'SHELXL-97 (Sheldrick, 1997)'
_computing_structure_solution 'SHELXS-97 (Sheldrick, 1990)'
_diffrn_ambient_temperature 100(2)
_diffrn_detector_area_resol_mean 10.3543
_diffrn_measured_fraction_theta_full 1.000
_diffrn_measured_fraction_theta_max 0.995
_diffrn_measurement_device_type 'Oxford Diffraction Xcalibur, Atlas, Nova'
_diffrn_measurement_method '\w scans'
_diffrn_radiation_monochromator mirror
_diffrn_radiation_type CuK\a
_diffrn_radiation_wavelength 1.54184
_diffrn_reflns_av_R_equivalents 0.0967
_diffrn_reflns_av_sigmaI/netI 0.0466
_diffrn_reflns_limit_h_max 12
_diffrn_reflns_limit_h_min -10
_diffrn_reflns_limit_k_max 25
_diffrn_reflns_limit_k_min -25
_diffrn_reflns_limit_l_max 28
_diffrn_reflns_limit_l_min -28
_diffrn_reflns_number 84586
_diffrn_reflns_theta_full 75.00
_diffrn_reflns_theta_max 76.38
_diffrn_reflns_theta_min 3.94
_diffrn_source 'micro-focus sealed X-ray tube'
_exptl_absorpt_coefficient_mu 8.316
_exptl_absorpt_correction_T_max 1.00000
_exptl_absorpt_correction_T_min 0.63254
_exptl_absorpt_correction_type multi-scan
_exptl_absorpt_process_details
; 
CrysAlisPro 1.171.38.43c (Rigaku Oxford Diffraction, 2015) 
Empirical absorption correction using spherical harmonics, 
 implemented in SCALE3 ABSPACK scaling algorithm. 
;
_exptl_crystal_colour yellow
_exptl_crystal_density_diffrn 1.498
_exptl_crystal_density_method 'not measured'
_exptl_crystal_description prism
_exptl_crystal_F_000 2088
_exptl_crystal_size_max 0.17
_exptl_crystal_size_mid 0.04
_exptl_crystal_size_min 0.02
_refine_diff_density_max 0.560
_refine_diff_density_min -1.012
_refine_diff_density_rms 0.110
_refine_ls_abs_structure_details 'Flack H D (1983), Acta Cryst. A39, 876-881'
_refine_ls_abs_structure_Flack -0.037(12)
_refine_ls_extinction_method none
_refine_ls_goodness_of_fit_ref 1.026
_refine_ls_hydrogen_treatment mixed
_refine_ls_matrix_type full
_refine_ls_number_parameters 555
_refine_ls_number_reflns 9514
_refine_ls_number_restraints 98
_refine_ls_restrained_S_all 1.027
_refine_ls_R_factor_all 0.0393
_refine_ls_R_factor_gt 0.0329
_refine_ls_shift/su_max 0.001
_refine_ls_shift/su_mean 0.000
_refine_ls_structure_factor_coef Fsqd
_refine_ls_weighting_details 'calc w=1/[\s^2^(Fo^2^)+(0.0382P)^2^+3.8829P] where P=(Fo^2^+2Fc^2^)/3'
_refine_ls_weighting_scheme calc
_refine_ls_wR_factor_gt 0.0752
_refine_ls_wR_factor_ref 0.0787
_reflns_number_gt 8667
_reflns_number_total 9514
_reflns_threshold_expression >2sigma(I)
_cod_data_source_file c8dt03123a2.cif
_cod_data_source_block ra10fr
_cod_depositor_comments 'Adding full bibliography for 7047466--7047481.cif.'
_cod_database_code 7047473

loop_
_symmetry_equiv_pos_as_xyz
'x, y, z'
'-x+1/2, -y, z+1/2'
'-x, y+1/2, -z+1/2'
'x+1/2, -y+1/2, -z'

loop_
_atom_site_label
_atom_site_type_symbol
_atom_site_fract_x
_atom_site_fract_y
_atom_site_fract_z
_atom_site_U_iso_or_equiv
_atom_site_adp_type
_atom_site_occupancy
_atom_site_symmetry_multiplicity
_atom_site_calc_flag
_atom_site_refinement_flags
_atom_site_disorder_assembly
_atom_site_disorder_group
Lu1 Lu 0.27009(2) 0.468637(15) 0.452181(11) 0.01685(6) Uani 1 1 d . . .
Lu2 Lu 0.38798(2) 0.531397(15) 0.338933(10) 0.01687(6) Uani 1 1 d . B .
C1 C 0.4528(5) 0.4317(3) 0.3972(2) 0.0175(10) Uani 1 1 d D . .
H1 H 0.544(4) 0.432(3) 0.407(3) 0.011(14) Uiso 1 1 d D . .
C2 C 0.3934(6) 0.3698(3) 0.4020(2) 0.0199(10) Uani 1 1 d . . .
C3 C 0.2553(6) 0.3598(3) 0.3944(3) 0.0199(11) Uani 1 1 d D . .
H3 H 0.220(6) 0.319(2) 0.403(3) 0.009(14) Uiso 1 1 d D . .
C4 C 0.1611(6) 0.4014(3) 0.3628(3) 0.0222(11) Uani 1 1 d . . .
C5 C 0.1846(4) 0.4685(3) 0.3541(2) 0.0200(10) Uani 1 1 d D . .
H5 H 0.115(5) 0.492(3) 0.336(3) 0.024 Uiso 1 1 d D . .
C6 C 0.4700(6) 0.3060(3) 0.4216(3) 0.0232(12) Uani 1 1 d . . .
C7 C 0.6188(7) 0.3174(3) 0.4304(4) 0.0405(17) Uani 1 1 d . . .
H7A H 0.6326 0.3493 0.4628 0.061 Uiso 1 1 calc R . .
H7B H 0.6573 0.3350 0.3936 0.061 Uiso 1 1 calc R . .
H7C H 0.6619 0.2753 0.4405 0.061 Uiso 1 1 calc R . .
C8 C 0.4147(7) 0.2769(3) 0.4797(3) 0.0347(15) Uani 1 1 d . . .
H8A H 0.4266 0.3090 0.5120 0.052 Uiso 1 1 calc R . .
H8B H 0.4620 0.2358 0.4893 0.052 Uiso 1 1 calc R . .
H8C H 0.3200 0.2673 0.4748 0.052 Uiso 1 1 calc R . .
C9 C 0.4545(7) 0.2522(3) 0.3729(3) 0.0331(14) Uani 1 1 d . . .
H9A H 0.5073 0.2131 0.3836 0.050 Uiso 1 1 calc R . .
H9B H 0.4853 0.2698 0.3347 0.050 Uiso 1 1 calc R . .
H9C H 0.3609 0.2395 0.3696 0.050 Uiso 1 1 calc R . .
C10 C 0.0393(5) 0.3642(3) 0.3373(3) 0.0225(11) Uani 1 1 d . . .
C11 C -0.0736(6) 0.4114(3) 0.3200(3) 0.0295(13) Uani 1 1 d . . .
H11A H -0.1502 0.3855 0.3064 0.044 Uiso 1 1 calc R . .
H11B H -0.0438 0.4407 0.2879 0.044 Uiso 1 1 calc R . .
H11C H -0.0990 0.4381 0.3546 0.044 Uiso 1 1 calc R . .
C12 C 0.0841(6) 0.3269(3) 0.2811(3) 0.0268(12) Uani 1 1 d . . .
H12A H 0.1242 0.3582 0.2530 0.040 Uiso 1 1 calc R . .
H12B H 0.0071 0.3057 0.2624 0.040 Uiso 1 1 calc R . .
H12C H 0.1493 0.2929 0.2920 0.040 Uiso 1 1 calc R . .
C13 C -0.0215(6) 0.3127(3) 0.3802(3) 0.0269(12) Uani 1 1 d . . .
H13A H 0.0450 0.2789 0.3898 0.040 Uiso 1 1 calc R . .
H13B H -0.0982 0.2916 0.3612 0.040 Uiso 1 1 calc R . .
H13C H -0.0499 0.3349 0.4169 0.040 Uiso 1 1 calc R . .
C14 C 0.4120(6) 0.4480(3) 0.5513(3) 0.0237(11) Uani 1 1 d D . .
H14A H 0.500(4) 0.453(5) 0.547(4) 0.05(3) Uiso 1 1 d D . .
H14B H 0.374(9) 0.408(3) 0.548(5) 0.066 Uiso 1 1 d D . .
C15 C 0.3398(6) 0.5045(3) 0.5659(3) 0.0246(12) Uani 1 1 d . . .
C16 C 0.1991(5) 0.5115(3) 0.5590(3) 0.0194(11) Uani 1 1 d D . .
H16 H 0.165(6) 0.553(2) 0.567(3) 0.022(18) Uiso 1 1 d D . .
C17 C 0.1004(5) 0.4639(3) 0.5425(2) 0.0228(10) Uani 1 1 d . A .
C18 C 0.1224(6) 0.3983(3) 0.5290(3) 0.0235(11) Uani 1 1 d D . .
H18A H 0.197(5) 0.378(3) 0.540(3) 0.028(19) Uiso 1 1 d D . .
H18B H 0.055(5) 0.374(3) 0.514(3) 0.021(17) Uiso 1 1 d D . .
C19 C 0.4216(6) 0.5641(3) 0.5893(3) 0.0240(12) Uani 1 1 d . . .
C20 C 0.5381(6) 0.5816(3) 0.5493(3) 0.0277(12) Uani 1 1 d . . .
H20A H 0.5939 0.6147 0.5692 0.042 Uiso 1 1 calc R . .
H20B H 0.5049 0.5998 0.5117 0.042 Uiso 1 1 calc R . .
H20C H 0.5904 0.5417 0.5413 0.042 Uiso 1 1 calc R . .
C21 C 0.3416(6) 0.6273(3) 0.5972(3) 0.0288(13) Uani 1 1 d . . .
H21A H 0.3047 0.6409 0.5587 0.043 Uiso 1 1 calc R . .
H21B H 0.3994 0.6625 0.6125 0.043 Uiso 1 1 calc R . .
H21C H 0.2692 0.6194 0.6254 0.043 Uiso 1 1 calc R . .
C22 C 0.4746(7) 0.5440(3) 0.6510(3) 0.0330(14) Uani 1 1 d . . .
H22A H 0.5284 0.5802 0.6673 0.049 Uiso 1 1 calc R . .
H22B H 0.5292 0.5040 0.6472 0.049 Uiso 1 1 calc R . .
H22C H 0.3999 0.5350 0.6777 0.049 Uiso 1 1 calc R . .
C23 C -0.0457(5) 0.4896(3) 0.5383(3) 0.0236(12) Uani 1 1 d D . .
C24 C -0.0542(11) 0.5516(5) 0.4984(6) 0.045(4) Uani 0.610(16) 1 d PD A 1
H24A H -0.1464 0.5585 0.4860 0.067 Uiso 0.610(16) 1 calc PR A 1
H24B H 0.0018 0.5454 0.4632 0.067 Uiso 0.610(16) 1 calc PR A 1
H24C H -0.0234 0.5905 0.5208 0.067 Uiso 0.610(16) 1 calc PR A 1
C25 C -0.1419(11) 0.4395(5) 0.5100(6) 0.040(3) Uani 0.610(16) 1 d PDU A 1
H25A H -0.2300 0.4596 0.5064 0.060 Uiso 0.610(16) 1 calc PR A 1
H25B H -0.1475 0.3999 0.5352 0.060 Uiso 0.610(16) 1 calc PR A 1
H25C H -0.1095 0.4270 0.4704 0.060 Uiso 0.610(16) 1 calc PR A 1
C26 C -0.0944(12) 0.5057(9) 0.5998(5) 0.075(8) Uani 0.610(16) 1 d PD A 1
H26A H -0.0899 0.4659 0.6247 0.112 Uiso 0.610(16) 1 calc PR A 1
H26B H -0.1863 0.5213 0.5976 0.112 Uiso 0.610(16) 1 calc PR A 1
H26C H -0.0386 0.5406 0.6171 0.112 Uiso 0.610(16) 1 calc PR A 1
C24' C -0.1160(18) 0.4667(11) 0.4845(7) 0.039(4) Uiso 0.390(16) 1 d PDU A 2
H24D H -0.0663 0.4802 0.4490 0.059 Uiso 0.390(16) 1 calc PR A 2
H24E H -0.2048 0.4865 0.4834 0.059 Uiso 0.390(16) 1 calc PR A 2
H24F H -0.1237 0.4183 0.4854 0.059 Uiso 0.390(16) 1 calc PR A 2
C25' C -0.1145(17) 0.4617(9) 0.5947(7) 0.032(4) Uiso 0.390(16) 1 d PD A 2
H25D H -0.1129 0.4131 0.5935 0.048 Uiso 0.390(16) 1 calc PR A 2
H25E H -0.2067 0.4771 0.5960 0.048 Uiso 0.390(16) 1 calc PR A 2
H25F H -0.0675 0.4773 0.6302 0.048 Uiso 0.390(16) 1 calc PR A 2
C26' C -0.0555(19) 0.5655(6) 0.5439(9) 0.037(5) Uiso 0.390(16) 1 d PD A 2
H26D H -0.1440 0.5800 0.5315 0.055 Uiso 0.390(16) 1 calc PR A 2
H26E H 0.0115 0.5863 0.5184 0.055 Uiso 0.390(16) 1 calc PR A 2
H26F H -0.0402 0.5785 0.5854 0.055 Uiso 0.390(16) 1 calc PR A 2
C27 C 0.6056(6) 0.5603(3) 0.3908(3) 0.0233(11) Uani 1 1 d D . .
H27A H 0.682(5) 0.538(4) 0.389(3) 0.027(17) Uiso 1 1 d D . .
H27B H 0.545(6) 0.546(4) 0.417(3) 0.032 Uiso 1 1 d D . .
C28 C 0.5829(5) 0.6183(3) 0.3609(3) 0.0223(11) Uani 1 1 d . . .
C29 C 0.4572(6) 0.6505(3) 0.3589(3) 0.0219(11) Uani 1 1 d D . .
H29 H 0.460(7) 0.686(3) 0.334(3) 0.023(17) Uiso 1 1 d D . .
C30 C 0.3427(6) 0.6436(3) 0.3986(3) 0.0208(11) Uani 1 1 d . . .
C31 C 0.3042(5) 0.5834(3) 0.4247(3) 0.0194(11) Uani 1 1 d D . .
H31 H 0.234(6) 0.587(4) 0.452(3) 0.023 Uiso 1 1 d D . .
C32 C 0.6955(5) 0.6502(3) 0.3246(3) 0.0242(12) Uani 1 1 d . . .
C33 C 0.8227(6) 0.6092(4) 0.3240(3) 0.0377(16) Uani 1 1 d . . .
H33A H 0.8538 0.6026 0.3649 0.056 Uiso 1 1 calc R . .
H33B H 0.8909 0.6326 0.3011 0.056 Uiso 1 1 calc R . .
H33C H 0.8052 0.5660 0.3056 0.056 Uiso 1 1 calc R . .
C34 C 0.6551(7) 0.6614(4) 0.2597(3) 0.0391(16) Uani 1 1 d . . .
H34A H 0.7263 0.6848 0.2388 0.059 Uiso 1 1 calc R . .
H34B H 0.5738 0.6880 0.2584 0.059 Uiso 1 1 calc R . .
H34C H 0.6393 0.6185 0.2405 0.059 Uiso 1 1 calc R . .
C35 C 0.7284(7) 0.7171(3) 0.3537(3) 0.0377(15) Uani 1 1 d . . .
H35A H 0.7551 0.7099 0.3951 0.057 Uiso 1 1 calc R . .
H35B H 0.6499 0.7458 0.3526 0.057 Uiso 1 1 calc R . .
H35C H 0.8011 0.7384 0.3319 0.057 Uiso 1 1 calc R . .
C36 C 0.2650(6) 0.7100(3) 0.4085(3) 0.0225(11) Uani 1 1 d . . .
C37 C 0.2266(7) 0.7439(3) 0.3501(3) 0.0347(14) Uani 1 1 d . . .
H37A H 0.1815 0.7859 0.3588 0.052 Uiso 1 1 calc R . .
H37B H 0.1670 0.7149 0.3275 0.052 Uiso 1 1 calc R . .
H37C H 0.3067 0.7526 0.3266 0.052 Uiso 1 1 calc R . .
C38 C 0.3569(7) 0.7566(3) 0.4446(3) 0.0351(14) Uani 1 1 d . . .
H38A H 0.3803 0.7355 0.4824 0.053 Uiso 1 1 calc R . .
H38B H 0.3107 0.7985 0.4524 0.053 Uiso 1 1 calc R . .
H38C H 0.4377 0.7655 0.4217 0.053 Uiso 1 1 calc R . .
C39 C 0.1359(6) 0.7007(3) 0.4438(3) 0.0301(13) Uani 1 1 d . . .
H39A H 0.0739 0.6736 0.4206 0.045 Uiso 1 1 calc R . .
H39B H 0.0960 0.7441 0.4518 0.045 Uiso 1 1 calc R . .
H39C H 0.1554 0.6785 0.4816 0.045 Uiso 1 1 calc R . .
O1 O 0.2700(4) 0.5715(2) 0.25447(18) 0.0245(8) Uani 1 1 d . . .
C40 C 0.1329(6) 0.5933(3) 0.2581(3) 0.0267(12) Uani 1 1 d . . .
H40A H 0.1151 0.6137 0.2974 0.032 Uiso 1 1 calc R . .
H40B H 0.0720 0.5553 0.2527 0.032 Uiso 1 1 calc R . .
C41 C 0.1128(7) 0.6440(3) 0.2087(3) 0.0337(14) Uani 1 1 d . . .
H41A H 0.0629 0.6830 0.2234 0.040 Uiso 1 1 calc R . .
H41B H 0.0644 0.6243 0.1747 0.040 Uiso 1 1 calc R . .
C42 C 0.2539(7) 0.6634(3) 0.1908(3) 0.0325(14) Uani 1 1 d . . .
H42A H 0.2581 0.6783 0.1489 0.039 Uiso 1 1 calc R . .
H42B H 0.2899 0.6986 0.2170 0.039 Uiso 1 1 calc R . .
C43 C 0.3258(6) 0.5987(3) 0.1996(3) 0.0273(12) Uani 1 1 d . . .
H43A H 0.3100 0.5684 0.1657 0.033 Uiso 1 1 calc R . .
H43B H 0.4225 0.6060 0.2038 0.033 Uiso 1 1 calc R . .
O2 O 0.4853(4) 0.4786(2) 0.25637(17) 0.0243(9) Uani 1 1 d D . .
C44 C 0.3965(9) 0.4362(6) 0.2226(5) 0.027(2) Uani 0.72(3) 1 d PDU B 1
H44C H 0.3933 0.4497 0.1803 0.032 Uiso 0.72(3) 1 calc PR B 1
H44D H 0.3056 0.4373 0.2393 0.032 Uiso 0.72(3) 1 calc PR B 1
C45 C 0.4580(18) 0.3678(5) 0.2295(9) 0.054(4) Uani 0.72(3) 1 d PDU B 1
H45C H 0.4123 0.3429 0.2614 0.065 Uiso 0.72(3) 1 calc PR B 1
H45D H 0.4491 0.3425 0.1919 0.065 Uiso 0.72(3) 1 calc PR B 1
C46 C 0.5980(12) 0.3764(5) 0.2444(8) 0.049(3) Uani 0.72(3) 1 d PDU B 1
H46C H 0.6550 0.3606 0.2114 0.058 Uiso 0.72(3) 1 calc PR B 1
H46D H 0.6207 0.3512 0.2808 0.058 Uiso 0.72(3) 1 calc PR B 1
C47 C 0.6174(8) 0.4512(5) 0.2545(6) 0.028(3) Uani 0.72(3) 1 d PDU B 1
H47A H 0.6645 0.4595 0.2925 0.034 Uiso 0.72(3) 1 calc PR B 1
H47B H 0.6692 0.4711 0.2216 0.034 Uiso 0.72(3) 1 calc PR B 1
C44' C 0.399(2) 0.4241(11) 0.2361(15) 0.027(7) Uiso 0.28(3) 1 d PDU B 2
H44A H 0.3383 0.4398 0.2046 0.033 Uiso 0.28(3) 1 calc PR B 2
H44B H 0.3459 0.4069 0.2697 0.033 Uiso 0.28(3) 1 calc PR B 2
C45' C 0.490(3) 0.3697(12) 0.2118(15) 0.035(7) Uiso 0.28(3) 1 d PDU B 2
H45A H 0.4731 0.3272 0.2326 0.041 Uiso 0.28(3) 1 calc PR B 2
H45B H 0.4746 0.3633 0.1687 0.041 Uiso 0.28(3) 1 calc PR B 2
C46' C 0.624(2) 0.3915(15) 0.2224(13) 0.039(6) Uiso 0.28(3) 1 d PDU B 2
H46A H 0.6653 0.4074 0.1850 0.046 Uiso 0.28(3) 1 calc PR B 2
H46B H 0.6787 0.3547 0.2384 0.046 Uiso 0.28(3) 1 calc PR B 2
C47' C 0.6151(16) 0.4482(11) 0.2679(13) 0.011(6) Uiso 0.28(3) 1 d PDU B 2
H47C H 0.6199 0.4309 0.3091 0.014 Uiso 0.28(3) 1 calc PR B 2
H47D H 0.6875 0.4807 0.2619 0.014 Uiso 0.28(3) 1 calc PR B 2

loop_
_atom_site_aniso_label
_atom_site_aniso_U_11
_atom_site_aniso_U_22
_atom_site_aniso_U_33
_atom_site_aniso_U_23
_atom_site_aniso_U_13
_atom_site_aniso_U_12
Lu1 0.01744(11) 0.01488(11) 0.01824(11) 0.00051(12) 0.00088(9) 0.00026(11)
Lu2 0.01642(11) 0.01567(11) 0.01854(11) 0.00134(12) 0.00049(9) 0.00053(11)
C1 0.012(2) 0.018(3) 0.023(3) -0.002(2) 0.0038(19) 0.0037(19)
C2 0.020(2) 0.023(3) 0.017(2) 0.003(2) 0.000(2) 0.001(2)
C3 0.021(3) 0.012(2) 0.027(3) 0.007(2) 0.000(2) -0.003(2)
C4 0.023(3) 0.022(3) 0.022(3) 0.000(2) 0.003(2) 0.003(2)
C5 0.017(2) 0.020(2) 0.024(2) 0.008(3) 0.0001(18) 0.001(3)
C6 0.030(3) 0.013(2) 0.027(3) -0.001(2) -0.002(2) 0.008(2)
C7 0.031(3) 0.024(3) 0.067(5) 0.005(3) -0.018(3) 0.010(3)
C8 0.049(4) 0.024(3) 0.031(3) 0.002(3) 0.005(3) 0.012(3)
C9 0.039(3) 0.028(3) 0.032(3) 0.000(3) 0.000(3) 0.000(3)
C10 0.022(3) 0.022(3) 0.023(3) -0.002(2) -0.001(2) 0.000(2)
C11 0.024(3) 0.023(3) 0.041(3) -0.001(3) -0.009(2) -0.005(2)
C12 0.026(3) 0.026(3) 0.028(3) -0.003(2) -0.002(2) -0.004(2)
C13 0.027(3) 0.024(3) 0.030(3) 0.001(2) -0.001(2) -0.009(2)
C14 0.021(3) 0.020(3) 0.030(3) -0.003(2) -0.001(2) 0.0036(19)
C15 0.020(3) 0.025(3) 0.028(3) 0.000(2) 0.002(2) 0.006(2)
C16 0.017(2) 0.017(2) 0.024(3) -0.0004(19) 0.003(2) 0.0022(18)
C17 0.017(2) 0.025(3) 0.026(2) 0.004(3) 0.0014(19) -0.003(2)
C18 0.024(3) 0.023(3) 0.024(3) 0.000(2) -0.004(2) 0.001(2)
C19 0.024(3) 0.025(3) 0.023(3) -0.002(2) 0.000(2) -0.010(2)
C20 0.023(3) 0.027(3) 0.034(3) -0.006(3) 0.009(3) -0.005(2)
C21 0.029(3) 0.025(3) 0.032(3) -0.009(2) 0.002(2) -0.002(2)
C22 0.043(3) 0.030(4) 0.026(3) -0.004(2) -0.004(2) -0.004(3)
C23 0.014(2) 0.025(3) 0.032(3) 0.000(2) 0.007(2) 0.000(2)
C24 0.018(5) 0.042(7) 0.075(10) 0.012(6) 0.002(5) -0.001(4)
C25 0.036(6) 0.031(6) 0.054(8) -0.019(6) -0.008(5) 0.000(5)
C26 0.029(6) 0.16(2) 0.032(6) -0.045(9) -0.001(5) 0.014(9)
C27 0.021(2) 0.023(3) 0.026(3) -0.003(2) 0.003(2) 0.002(2)
C28 0.019(3) 0.022(3) 0.026(3) -0.001(2) 0.000(2) 0.002(2)
C29 0.022(3) 0.019(3) 0.025(3) 0.006(2) 0.004(2) 0.006(2)
C30 0.021(3) 0.015(2) 0.027(3) 0.004(2) -0.004(2) 0.003(2)
C31 0.018(3) 0.014(3) 0.026(3) 0.001(2) -0.002(2) -0.0035(19)
C32 0.017(3) 0.023(3) 0.032(3) 0.002(2) 0.004(2) -0.003(2)
C33 0.027(3) 0.036(4) 0.050(4) 0.005(3) 0.007(3) -0.007(3)
C34 0.031(3) 0.053(4) 0.034(4) 0.008(3) 0.002(3) -0.006(3)
C35 0.034(3) 0.030(3) 0.049(4) 0.000(3) 0.006(3) -0.005(3)
C36 0.026(3) 0.013(2) 0.029(3) -0.001(2) 0.002(2) 0.002(2)
C37 0.042(4) 0.026(3) 0.037(4) 0.003(3) -0.001(3) 0.012(3)
C38 0.039(3) 0.024(3) 0.043(4) -0.009(3) -0.002(3) 0.000(3)
C39 0.029(3) 0.025(3) 0.036(3) 0.002(3) 0.008(3) 0.012(2)
O1 0.0169(18) 0.035(2) 0.0220(19) 0.0082(16) -0.0002(15) 0.0004(17)
C40 0.020(3) 0.026(3) 0.034(3) 0.001(3) 0.002(2) 0.003(2)
C41 0.031(3) 0.032(3) 0.037(3) 0.013(3) -0.001(3) 0.006(3)
C42 0.039(4) 0.030(3) 0.028(3) 0.010(2) 0.001(3) -0.001(3)
C43 0.029(3) 0.035(3) 0.018(3) 0.004(2) 0.001(2) 0.001(3)
O2 0.0205(17) 0.031(2) 0.0217(17) -0.0044(17) -0.0007(14) 0.0012(17)
C44 0.031(5) 0.035(5) 0.015(5) -0.011(4) -0.001(3) 0.000(4)
C45 0.075(9) 0.026(5) 0.061(10) 0.001(5) -0.031(8) 0.000(5)
C46 0.041(6) 0.023(5) 0.081(9) -0.008(6) 0.016(6) 0.008(4)
C47 0.026(4) 0.046(6) 0.013(5) -0.001(4) -0.011(3) 0.001(3)

loop_
_atom_type_symbol
_atom_type_description
_atom_type_scat_dispersion_real
_atom_type_scat_dispersion_imag
_atom_type_scat_source
C C 0.0181 0.0091 'International Tables Vol C Tables 4.2.6.8 and 6.1.1.4'
H H 0.0000 0.0000 'International Tables Vol C Tables 4.2.6.8 and 6.1.1.4'
Lu Lu -6.6179 4.6937 'International Tables Vol C Tables 4.2.6.8 and 6.1.1.4'
O O 0.0492 0.0322 'International Tables Vol C Tables 4.2.6.8 and 6.1.1.4'

loop_
_geom_angle_atom_site_label_1
_geom_angle_atom_site_label_2
_geom_angle_atom_site_label_3
_geom_angle
C1 Lu1 C5 78.19(18)
C1 Lu1 C31 93.33(19)
C5 Lu1 C31 79.4(2)
C1 Lu1 C3 60.27(18)
C5 Lu1 C3 60.3(2)
C31 Lu1 C3 134.46(19)
C1 Lu1 C2 32.04(18)
C5 Lu1 C2 76.70(18)
C31 Lu1 C2 123.61(18)
C3 Lu1 C2 31.86(18)
C1 Lu1 C16 142.61(18)
C5 Lu1 C16 138.22(17)
C31 Lu1 C16 87.58(19)
C3 Lu1 C16 136.45(17)
C2 Lu1 C16 140.36(16)
C1 Lu1 C17 154.00(18)
C5 Lu1 C17 118.48(16)
C31 Lu1 C17 108.7(2)
C3 Lu1 C17 108.64(19)
C2 Lu1 C17 127.59(18)
C16 Lu1 C17 31.30(17)
C1 Lu1 C4 76.39(18)
C5 Lu1 C4 31.32(19)
C31 Lu1 C4 110.68(19)
C3 Lu1 C4 32.28(18)
C2 Lu1 C4 58.73(17)
C16 Lu1 C4 137.59(17)
C17 Lu1 C4 107.01(17)
C1 Lu1 C14 88.20(19)
C5 Lu1 C14 165.54(18)
C31 Lu1 C14 106.55(18)
C3 Lu1 C14 108.67(17)
C2 Lu1 C14 89.19(17)
C16 Lu1 C14 56.08(17)
C17 Lu1 C14 72.73(17)
C4 Lu1 C14 140.25(18)
C1 Lu1 C18 127.44(18)
C5 Lu1 C18 113.32(18)
C31 Lu1 C18 138.41(19)
C3 Lu1 C18 80.83(18)
C2 Lu1 C18 97.98(18)
C16 Lu1 C18 55.92(17)
C17 Lu1 C18 29.80(18)
C4 Lu1 C18 89.27(18)
C14 Lu1 C18 71.32(18)
C1 Lu1 C15 111.91(18)
C5 Lu1 C15 163.70(19)
C31 Lu1 C15 87.09(19)
C3 Lu1 C15 135.56(18)
C2 Lu1 C15 118.80(17)
C16 Lu1 C15 30.74(16)
C17 Lu1 C15 57.55(17)
C4 Lu1 C15 160.39(19)
C14 Lu1 C15 29.69(16)
C18 Lu1 C15 71.51(18)
C1 Lu1 Lu2 52.50(13)
C5 Lu1 Lu2 51.10(12)
C31 Lu1 Lu2 48.80(14)
C3 Lu1 Lu2 87.47(12)
C2 Lu1 Lu2 76.88(12)
C16 Lu1 Lu2 135.94(12)
C17 Lu1 Lu2 153.45(13)
C4 Lu1 Lu2 75.24(13)
C14 Lu1 Lu2 122.98(13)
C18 Lu1 Lu2 164.18(12)
C15 Lu1 Lu2 124.15(13)
C31 Lu2 O2 176.22(16)
C31 Lu2 O1 108.80(17)
O2 Lu2 O1 74.55(14)
C31 Lu2 C5 79.33(18)
O2 Lu2 C5 103.06(16)
O1 Lu2 C5 82.42(15)
C31 Lu2 C1 91.32(18)
O2 Lu2 C1 86.56(16)
O1 Lu2 C1 145.65(17)
C5 Lu2 C1 74.11(18)
C31 Lu2 C29 62.13(18)
O2 Lu2 C29 116.88(17)
O1 Lu2 C29 87.55(17)
C5 Lu2 C29 134.35(19)
C1 Lu2 C29 126.77(19)
C31 Lu2 C27 80.39(18)
O2 Lu2 C27 96.00(16)
O1 Lu2 C27 135.70(17)
C5 Lu2 C27 141.18(17)
C1 Lu2 C27 73.64(19)
C29 Lu2 C27 57.79(19)
C31 Lu2 C30 31.65(18)
O2 Lu2 C30 148.30(17)
O1 Lu2 C30 91.56(16)
C5 Lu2 C30 103.13(18)
C1 Lu2 C30 117.73(17)
C29 Lu2 C30 32.56(17)
C27 Lu2 C30 73.98(17)
C31 Lu2 C28 79.69(17)
O2 Lu2 C28 97.76(15)
O1 Lu2 C28 106.93(16)
C5 Lu2 C28 158.86(18)
C1 Lu2 C28 103.82(18)
C29 Lu2 C28 31.53(17)
C27 Lu2 C28 30.17(18)
C30 Lu2 C28 58.57(17)
C31 Lu2 Lu1 50.75(13)
O2 Lu2 Lu1 128.78(11)
O1 Lu2 Lu1 127.24(10)
C5 Lu2 Lu1 49.11(11)
C1 Lu2 Lu1 48.26(12)
C29 Lu2 Lu1 110.38(13)
C27 Lu2 Lu1 92.79(14)
C30 Lu2 Lu1 82.36(12)
C28 Lu2 Lu1 113.55(13)
C2 C1 Lu1 84.6(3)
C2 C1 Lu2 130.8(4)
Lu1 C1 Lu2 79.24(15)
C1 C2 C3 122.8(5)
C1 C2 C6 123.2(5)
C3 C2 C6 113.8(5)
C1 C2 Lu1 63.4(3)
C3 C2 Lu1 72.0(3)
C6 C2 Lu1 138.0(4)
C2 C3 C4 128.3(5)
C2 C3 Lu1 76.1(3)
C4 C3 Lu1 77.9(3)
C5 C4 C3 121.4(5)
C5 C4 C10 123.8(5)
C3 C4 C10 114.8(5)
C5 C4 Lu1 62.5(3)
C3 C4 Lu1 69.8(3)
C10 C4 Lu1 148.6(4)
C4 C5 Lu1 86.1(3)
C4 C5 Lu2 132.2(4)
Lu1 C5 Lu2 79.79(15)
C7 C6 C8 107.7(6)
C7 C6 C9 107.2(5)
C8 C6 C9 107.2(5)
C7 C6 C2 113.4(5)
C8 C6 C2 111.9(5)
C9 C6 C2 109.1(5)
C11 C10 C12 108.2(5)
C11 C10 C13 106.3(5)
C12 C10 C13 107.4(5)
C11 C10 C4 112.4(5)
C12 C10 C4 107.9(5)
C13 C10 C4 114.3(5)
C15 C14 Lu1 77.9(4)
C14 C15 C16 124.9(6)
C14 C15 C19 115.9(5)
C16 C15 C19 119.2(5)
C14 C15 Lu1 72.4(4)
C16 C15 Lu1 70.8(3)
C19 C15 Lu1 131.0(4)
C17 C16 C15 130.6(5)
C17 C16 Lu1 74.6(3)
C15 C16 Lu1 78.4(3)
C18 C17 C16 126.2(5)
C18 C17 C23 117.2(5)
C16 C17 C23 116.6(5)
C18 C17 Lu1 76.2(3)
C16 C17 Lu1 74.1(3)
C23 C17 Lu1 123.2(3)
C17 C18 Lu1 74.0(3)
C21 C19 C20 106.5(5)
C21 C19 C22 107.5(5)
C20 C19 C22 109.0(5)
C21 C19 C15 114.1(5)
C20 C19 C15 113.0(5)
C22 C19 C15 106.6(5)
C24' C23 C26' 110.3(12)
C26 C23 C25 108.4(7)
C26 C23 C24 109.9(8)
C25 C23 C24 105.0(7)
C24' C23 C25' 109.9(10)
C26' C23 C25' 105.4(10)
C24' C23 C17 113.5(9)
C26 C23 C17 108.9(7)
C26' C23 C17 112.7(9)
C25 C23 C17 113.7(6)
C24 C23 C17 110.9(6)
C25' C23 C17 104.6(8)
C28 C27 Lu2 80.1(4)
C27 C28 C29 123.6(5)
C27 C28 C32 119.6(5)
C29 C28 C32 116.7(5)
C27 C28 Lu2 69.8(3)
C29 C28 Lu2 68.8(3)
C32 C28 Lu2 135.8(4)
C28 C29 C30 129.7(5)
C28 C29 Lu2 79.6(3)
C30 C29 Lu2 78.5(3)
C31 C30 C29 123.7(5)
C31 C30 C36 122.8(5)
C29 C30 C36 113.5(5)
C31 C30 Lu2 61.6(3)
C29 C30 Lu2 68.9(3)
C36 C30 Lu2 151.7(4)
C30 C31 Lu2 86.8(4)
C30 C31 Lu1 166.8(5)
Lu2 C31 Lu1 80.44(18)
C33 C32 C34 107.2(5)
C33 C32 C35 107.4(5)
C34 C32 C35 109.5(6)
C33 C32 C28 113.5(5)
C34 C32 C28 111.7(5)
C35 C32 C28 107.4(5)
C37 C36 C39 106.5(5)
C37 C36 C38 109.2(5)
C39 C36 C38 108.1(5)
C37 C36 C30 112.8(5)
C39 C36 C30 113.1(5)
C38 C36 C30 107.1(5)
C40 O1 C43 107.5(4)
C40 O1 Lu2 122.2(3)
C43 O1 Lu2 127.4(3)
O1 C40 C41 106.8(5)
C40 C41 C42 103.8(5)
C43 C42 C41 101.1(5)
O1 C43 C42 104.5(5)
C47 O2 C44 109.2(6)
C47' O2 C44' 105.4(13)
C47 O2 Lu2 125.5(6)
C44 O2 Lu2 114.9(4)
C47' O2 Lu2 114.9(10)
C44' O2 Lu2 109.7(11)
O2 C44 C45 103.3(8)
C46 C45 C44 108.0(8)
C45 C46 C47 105.8(7)
O2 C47 C46 105.2(7)
O2 C44' C45' 107.1(13)
C46' C45' C44' 106.5(12)
C45' C46' C47' 106.2(13)
O2 C47' C46' 104.3(13)

loop_
_geom_bond_atom_site_label_1
_geom_bond_atom_site_label_2
_geom_bond_distance
Lu1 C1 2.339(5)
Lu1 C5 2.365(5)
Lu1 C31 2.418(5)
Lu1 C3 2.553(6)
Lu1 C2 2.605(6)
Lu1 C16 2.649(6)
Lu1 C17 2.656(5)
Lu1 C4 2.660(6)
Lu1 C14 2.679(6)
Lu1 C18 2.684(6)
Lu1 C15 2.747(6)
Lu1 Lu2 3.0794(4)
Lu2 C31 2.350(6)
Lu2 O2 2.352(4)
Lu2 O1 2.380(4)
Lu2 C5 2.435(5)
Lu2 C1 2.487(5)
Lu2 C29 2.540(6)
Lu2 C27 2.551(6)
Lu2 C30 2.668(6)
Lu2 C28 2.678(6)
C1 C2 1.388(8)
C2 C3 1.417(8)
C2 C6 1.564(7)
C3 C4 1.452(8)
C4 C5 1.386(8)
C4 C10 1.548(8)
C6 C7 1.530(9)
C6 C8 1.535(9)
C6 C9 1.549(8)
C10 C11 1.534(8)
C10 C12 1.539(8)
C10 C13 1.543(8)
C14 C15 1.392(8)
C15 C16 1.433(8)
C15 C19 1.549(8)
C16 C17 1.431(8)
C17 C18 1.373(9)
C17 C23 1.564(7)
C19 C21 1.517(9)
C19 C20 1.520(8)
C19 C22 1.539(8)
C23 C24' 1.475(12)
C23 C26 1.501(10)
C23 C26' 1.538(12)
C23 C25 1.538(10)
C23 C24 1.540(10)
C23 C25' 1.550(12)
C27 C28 1.367(8)
C28 C29 1.424(8)
C28 C32 1.539(8)
C29 C30 1.465(8)
C30 C31 1.402(7)
C30 C36 1.567(7)
C32 C33 1.525(8)
C32 C34 1.529(9)
C32 C35 1.536(9)
C36 C37 1.529(8)
C36 C39 1.536(8)
C36 C38 1.549(9)
O1 C40 1.453(7)
O1 C43 1.461(7)
C40 C41 1.522(8)
C41 C42 1.529(9)
C42 C43 1.505(9)
O2 C47 1.443(9)
O2 C44 1.452(8)
O2 C47' 1.468(14)
O2 C44' 1.472(14)
C44 C45 1.520(12)
C45 C46 1.461(15)
C46 C47 1.539(12)
C44' C45' 1.528(16)
C45' C46' 1.44(2)
C46' C47' 1.535(16)

loop_
_geom_torsion_atom_site_label_1
_geom_torsion_atom_site_label_2
_geom_torsion_atom_site_label_3
_geom_torsion_atom_site_label_4
_geom_torsion
C1 Lu1 Lu2 C31 -140.3(2)
C5 Lu1 Lu2 C31 113.0(2)
C3 Lu1 Lu2 C31 166.0(2)
C2 Lu1 Lu2 C31 -163.6(2)
C16 Lu1 Lu2 C31 -9.9(2)
C17 Lu1 Lu2 C31 37.1(3)
C4 Lu1 Lu2 C31 135.7(2)
C14 Lu1 Lu2 C31 -83.3(2)
C18 Lu1 Lu2 C31 123.8(5)
C15 Lu1 Lu2 C31 -47.5(2)
C1 Lu1 Lu2 O2 34.9(2)
C5 Lu1 Lu2 O2 -71.8(2)
C31 Lu1 Lu2 O2 175.2(2)
C3 Lu1 Lu2 O2 -18.81(17)
C2 Lu1 Lu2 O2 11.58(17)
C16 Lu1 Lu2 O2 165.2(2)
C17 Lu1 Lu2 O2 -147.7(3)
C4 Lu1 Lu2 O2 -49.09(17)
C14 Lu1 Lu2 O2 91.88(18)
C18 Lu1 Lu2 O2 -61.0(5)
C15 Lu1 Lu2 O2 127.66(19)
C1 Lu1 Lu2 O1 135.4(2)
C5 Lu1 Lu2 O1 28.7(2)
C31 Lu1 Lu2 O1 -84.4(2)
C3 Lu1 Lu2 O1 81.65(19)
C2 Lu1 Lu2 O1 112.03(19)
C16 Lu1 Lu2 O1 -94.3(2)
C17 Lu1 Lu2 O1 -47.2(3)
C4 Lu1 Lu2 O1 51.37(19)
C14 Lu1 Lu2 O1 -167.67(19)
C18 Lu1 Lu2 O1 39.5(5)
C15 Lu1 Lu2 O1 -131.9(2)
C1 Lu1 Lu2 C5 106.7(3)
C31 Lu1 Lu2 C5 -113.0(2)
C3 Lu1 Lu2 C5 53.0(2)
C2 Lu1 Lu2 C5 83.4(2)
C16 Lu1 Lu2 C5 -123.0(2)
C17 Lu1 Lu2 C5 -75.9(3)
C4 Lu1 Lu2 C5 22.7(2)
C14 Lu1 Lu2 C5 163.7(2)
C18 Lu1 Lu2 C5 10.8(5)
C15 Lu1 Lu2 C5 -160.5(2)
C5 Lu1 Lu2 C1 -106.7(3)
C31 Lu1 Lu2 C1 140.3(2)
C3 Lu1 Lu2 C1 -53.7(2)
C2 Lu1 Lu2 C1 -23.3(2)
C16 Lu1 Lu2 C1 130.3(2)
C17 Lu1 Lu2 C1 177.4(3)
C4 Lu1 Lu2 C1 -84.0(2)
C14 Lu1 Lu2 C1 57.0(2)
C18 Lu1 Lu2 C1 -95.9(5)
C15 Lu1 Lu2 C1 92.7(2)
C1 Lu1 Lu2 C29 -121.6(2)
C5 Lu1 Lu2 C29 131.7(2)
C31 Lu1 Lu2 C29 18.6(2)
C3 Lu1 Lu2 C29 -175.35(19)
C2 Lu1 Lu2 C29 -144.96(19)
C16 Lu1 Lu2 C29 8.7(2)
C17 Lu1 Lu2 C29 55.8(3)
C4 Lu1 Lu2 C29 154.37(18)
C14 Lu1 Lu2 C29 -64.7(2)
C18 Lu1 Lu2 C29 142.5(5)
C15 Lu1 Lu2 C29 -28.9(2)
C1 Lu1 Lu2 C27 -65.1(2)
C5 Lu1 Lu2 C27 -171.8(2)
C31 Lu1 Lu2 C27 75.2(2)
C3 Lu1 Lu2 C27 -118.80(18)
C2 Lu1 Lu2 C27 -88.41(18)
C16 Lu1 Lu2 C27 65.3(2)
C17 Lu1 Lu2 C27 112.3(3)
C4 Lu1 Lu2 C27 -149.08(18)
C14 Lu1 Lu2 C27 -8.11(19)
C18 Lu1 Lu2 C27 -161.0(5)
C15 Lu1 Lu2 C27 27.7(2)
C1 Lu1 Lu2 C30 -138.5(2)
C5 Lu1 Lu2 C30 114.8(2)
C31 Lu1 Lu2 C30 1.8(2)
C3 Lu1 Lu2 C30 167.78(17)
C2 Lu1 Lu2 C30 -161.83(17)
C16 Lu1 Lu2 C30 -8.2(2)
C17 Lu1 Lu2 C30 38.9(3)
C4 Lu1 Lu2 C30 137.50(18)
C14 Lu1 Lu2 C30 -81.53(18)
C18 Lu1 Lu2 C30 125.6(5)
C15 Lu1 Lu2 C30 -45.75(19)
C1 Lu1 Lu2 C28 -87.7(2)
C5 Lu1 Lu2 C28 165.6(2)
C31 Lu1 Lu2 C28 52.5(2)
C3 Lu1 Lu2 C28 -141.44(18)
C2 Lu1 Lu2 C28 -111.05(18)
C16 Lu1 Lu2 C28 42.6(2)
C17 Lu1 Lu2 C28 89.7(3)
C4 Lu1 Lu2 C28 -171.72(18)
C14 Lu1 Lu2 C28 -30.76(19)
C18 Lu1 Lu2 C28 176.4(5)
C15 Lu1 Lu2 C28 5.03(19)
C5 Lu1 C1 C2 -83.8(3)
C31 Lu1 C1 C2 -162.2(3)
C3 Lu1 C1 C2 -21.4(3)
C16 Lu1 C1 C2 107.5(4)
C17 Lu1 C1 C2 49.3(6)
C4 Lu1 C1 C2 -51.7(3)
C14 Lu1 C1 C2 91.4(3)
C18 Lu1 C1 C2 26.7(4)
C15 Lu1 C1 C2 109.6(3)
Lu2 Lu1 C1 C2 -133.4(4)
C5 Lu1 C1 Lu2 49.60(18)
C31 Lu1 C1 Lu2 -28.80(17)
C3 Lu1 C1 Lu2 112.0(2)
C2 Lu1 C1 Lu2 133.4(4)
C16 Lu1 C1 Lu2 -119.2(2)
C17 Lu1 C1 Lu2 -177.4(3)
C4 Lu1 C1 Lu2 81.68(17)
C14 Lu1 C1 Lu2 -135.28(16)
C18 Lu1 C1 Lu2 160.04(16)
C15 Lu1 C1 Lu2 -117.00(17)
C31 Lu2 C1 C2 102.8(5)
O2 Lu2 C1 C2 -80.4(5)
O1 Lu2 C1 C2 -24.5(6)
C5 Lu2 C1 C2 24.2(5)
C29 Lu2 C1 C2 158.2(5)
C27 Lu2 C1 C2 -177.7(5)
C30 Lu2 C1 C2 121.0(5)
C28 Lu2 C1 C2 -177.5(5)
Lu1 Lu2 C1 C2 73.1(5)
C31 Lu2 C1 Lu1 29.68(17)
O2 Lu2 C1 Lu1 -153.45(15)
O1 Lu2 C1 Lu1 -97.6(3)
C5 Lu2 C1 Lu1 -48.83(16)
C29 Lu2 C1 Lu1 85.2(2)
C27 Lu2 C1 Lu1 109.26(19)
C30 Lu2 C1 Lu1 47.9(2)
C28 Lu2 C1 Lu1 109.39(17)
Lu1 C1 C2 C3 42.8(5)
Lu2 C1 C2 C3 -27.9(8)
Lu1 C1 C2 C6 -131.7(5)
Lu2 C1 C2 C6 157.5(4)
Lu2 C1 C2 Lu1 -70.7(4)
C5 Lu1 C2 C1 88.9(3)
C31 Lu1 C2 C1 21.5(4)
C3 Lu1 C2 C1 143.1(5)
C16 Lu1 C2 C1 -114.8(4)
C17 Lu1 C2 C1 -155.2(3)
C4 Lu1 C2 C1 116.8(4)
C14 Lu1 C2 C1 -87.9(3)
C18 Lu1 C2 C1 -158.9(3)
C15 Lu1 C2 C1 -85.7(4)
Lu2 Lu1 C2 C1 36.3(3)
C1 Lu1 C2 C3 -143.1(5)
C5 Lu1 C2 C3 -54.2(3)
C31 Lu1 C2 C3 -121.6(3)
C16 Lu1 C2 C3 102.1(4)
C17 Lu1 C2 C3 61.7(4)
C4 Lu1 C2 C3 -26.3(3)
C14 Lu1 C2 C3 129.0(3)
C18 Lu1 C2 C3 58.0(3)
C15 Lu1 C2 C3 131.2(3)
Lu2 Lu1 C2 C3 -106.8(3)
C1 Lu1 C2 C6 111.0(7)
C5 Lu1 C2 C6 -160.1(6)
C31 Lu1 C2 C6 132.6(6)
C3 Lu1 C2 C6 -105.9(7)
C16 Lu1 C2 C6 -3.7(7)
C17 Lu1 C2 C6 -44.2(7)
C4 Lu1 C2 C6 -132.1(6)
C14 Lu1 C2 C6 23.1(6)
C18 Lu1 C2 C6 -47.9(6)
C15 Lu1 C2 C6 25.3(6)
Lu2 Lu1 C2 C6 147.3(6)
C1 C2 C3 C4 22.3(9)
C6 C2 C3 C4 -162.7(6)
Lu1 C2 C3 C4 61.9(6)
C1 C2 C3 Lu1 -39.7(5)
C6 C2 C3 Lu1 135.3(4)
C1 Lu1 C3 C2 21.5(3)
C5 Lu1 C3 C2 114.6(3)
C31 Lu1 C3 C2 83.7(4)
C16 Lu1 C3 C2 -115.1(3)
C17 Lu1 C3 C2 -132.6(3)
C4 Lu1 C3 C2 134.9(5)
C14 Lu1 C3 C2 -55.1(3)
C18 Lu1 C3 C2 -121.7(3)
C15 Lu1 C3 C2 -70.3(4)
Lu2 Lu1 C3 C2 68.9(3)
C1 Lu1 C3 C4 -113.4(4)
C5 Lu1 C3 C4 -20.2(3)
C31 Lu1 C3 C4 -51.2(4)
C2 Lu1 C3 C4 -134.9(5)
C16 Lu1 C3 C4 110.0(3)
C17 Lu1 C3 C4 92.5(3)
C14 Lu1 C3 C4 170.0(3)
C18 Lu1 C3 C4 103.4(3)
C15 Lu1 C3 C4 154.8(3)
Lu2 Lu1 C3 C4 -65.9(3)
C2 C3 C4 C5 -24.2(9)
Lu1 C3 C4 C5 36.9(5)
C2 C3 C4 C10 152.6(6)
Lu1 C3 C4 C10 -146.3(5)
C2 C3 C4 Lu1 -61.2(6)
C1 Lu1 C4 C5 -89.6(3)
C31 Lu1 C4 C5 -1.1(4)
C3 Lu1 C4 C5 -144.7(5)
C2 Lu1 C4 C5 -118.7(4)
C16 Lu1 C4 C5 109.1(3)
C17 Lu1 C4 C5 117.2(3)
C14 Lu1 C4 C5 -159.6(3)
C18 Lu1 C4 C5 141.5(3)
C15 Lu1 C4 C5 152.7(5)
Lu2 Lu1 C4 C5 -35.3(3)
C1 Lu1 C4 C3 55.1(3)
C5 Lu1 C4 C3 144.7(5)
C31 Lu1 C4 C3 143.5(3)
C2 Lu1 C4 C3 26.0(3)
C16 Lu1 C4 C3 -106.2(4)
C17 Lu1 C4 C3 -98.1(3)
C14 Lu1 C4 C3 -14.9(5)
C18 Lu1 C4 C3 -73.8(3)
C15 Lu1 C4 C3 -62.6(6)
Lu2 Lu1 C4 C3 109.4(3)
C1 Lu1 C4 C10 159.9(8)
C5 Lu1 C4 C10 -110.6(9)
C31 Lu1 C4 C10 -111.7(8)
C3 Lu1 C4 C10 104.8(9)
C2 Lu1 C4 C10 130.7(8)
C16 Lu1 C4 C10 -1.4(9)
C17 Lu1 C4 C10 6.6(8)
C14 Lu1 C4 C10 89.9(8)
C18 Lu1 C4 C10 30.9(8)
C15 Lu1 C4 C10 42.2(11)
Lu2 Lu1 C4 C10 -145.9(8)
C3 C4 C5 Lu1 -39.5(5)
C10 C4 C5 Lu1 144.0(5)
C3 C4 C5 Lu2 33.0(8)
C10 C4 C5 Lu2 -143.5(4)
Lu1 C4 C5 Lu2 72.5(4)
C1 Lu1 C5 C4 83.2(3)
C31 Lu1 C5 C4 178.9(3)
C3 Lu1 C5 C4 20.8(3)
C2 Lu1 C5 C4 50.4(3)
C16 Lu1 C5 C4 -107.0(4)
C17 Lu1 C5 C4 -75.4(4)
C14 Lu1 C5 C4 63.3(8)
C18 Lu1 C5 C4 -42.7(4)
C15 Lu1 C5 C4 -146.8(6)
Lu2 Lu1 C5 C4 134.1(4)
C1 Lu1 C5 Lu2 -50.93(17)
C31 Lu1 C5 Lu2 44.80(17)
C3 Lu1 C5 Lu2 -113.3(2)
C2 Lu1 C5 Lu2 -83.74(17)
C16 Lu1 C5 Lu2 118.9(2)
C17 Lu1 C5 Lu2 150.46(16)
C4 Lu1 C5 Lu2 -134.1(4)
C14 Lu1 C5 Lu2 -70.9(8)
C18 Lu1 C5 Lu2 -176.81(15)
C15 Lu1 C5 Lu2 79.1(6)
C31 Lu2 C5 C4 -121.7(5)
O2 Lu2 C5 C4 55.3(5)
O1 Lu2 C5 C4 127.5(5)
C1 Lu2 C5 C4 -27.2(5)
C29 Lu2 C5 C4 -153.5(5)
C27 Lu2 C5 C4 -62.0(6)
C30 Lu2 C5 C4 -142.7(5)
C28 Lu2 C5 C4 -114.5(6)
Lu1 Lu2 C5 C4 -75.2(5)
C31 Lu2 C5 Lu1 -46.49(17)
O2 Lu2 C5 Lu1 130.52(14)
O1 Lu2 C5 Lu1 -157.34(17)
C1 Lu2 C5 Lu1 47.99(16)
C29 Lu2 C5 Lu1 -78.3(3)
C27 Lu2 C5 Lu1 13.2(4)
C30 Lu2 C5 Lu1 -67.50(18)
C28 Lu2 C5 Lu1 -39.3(5)
C1 C2 C6 C7 -4.4(8)
C3 C2 C6 C7 -179.4(6)
Lu1 C2 C6 C7 -90.2(7)
C1 C2 C6 C8 117.8(6)
C3 C2 C6 C8 -57.2(7)
Lu1 C2 C6 C8 32.0(8)
C1 C2 C6 C9 -123.8(6)
C3 C2 C6 C9 61.3(7)
Lu1 C2 C6 C9 150.5(5)
C5 C4 C10 C11 -19.1(8)
C3 C4 C10 C11 164.2(5)
Lu1 C4 C10 C11 72.7(9)
C5 C4 C10 C12 100.2(6)
C3 C4 C10 C12 -76.5(6)
Lu1 C4 C10 C12 -168.0(6)
C5 C4 C10 C13 -140.4(6)
C3 C4 C10 C13 42.9(7)
Lu1 C4 C10 C13 -48.6(9)
C1 Lu1 C14 C15 144.0(4)
C5 Lu1 C14 C15 163.5(7)
C31 Lu1 C14 C15 51.1(4)
C3 Lu1 C14 C15 -158.3(3)
C2 Lu1 C14 C15 176.1(4)
C16 Lu1 C14 C15 -24.3(3)
C17 Lu1 C14 C15 -53.9(4)
C4 Lu1 C14 C15 -149.9(3)
C18 Lu1 C14 C15 -85.2(4)
Lu2 Lu1 C14 C15 102.3(3)
Lu1 C14 C15 C16 50.2(6)
Lu1 C14 C15 C19 -127.7(5)
C1 Lu1 C15 C14 -39.3(4)
C5 Lu1 C15 C14 -165.4(5)
C31 Lu1 C15 C14 -131.7(4)
C3 Lu1 C15 C14 30.0(5)
C2 Lu1 C15 C14 -4.5(4)
C16 Lu1 C15 C14 138.1(6)
C17 Lu1 C15 C14 113.9(4)
C4 Lu1 C15 C14 72.7(6)
C18 Lu1 C15 C14 84.5(4)
Lu2 Lu1 C15 C14 -97.9(4)
C1 Lu1 C15 C16 -177.4(3)
C5 Lu1 C15 C16 56.5(8)
C31 Lu1 C15 C16 90.2(4)
C3 Lu1 C15 C16 -108.1(4)
C2 Lu1 C15 C16 -142.6(3)
C17 Lu1 C15 C16 -24.3(3)
C4 Lu1 C15 C16 -65.5(7)
C14 Lu1 C15 C16 -138.1(6)
C18 Lu1 C15 C16 -53.6(3)
Lu2 Lu1 C15 C16 123.9(3)
C1 Lu1 C15 C19 70.1(5)
C5 Lu1 C15 C19 -56.0(9)
C31 Lu1 C15 C19 -22.3(5)
C3 Lu1 C15 C19 139.5(5)
C2 Lu1 C15 C19 104.9(5)
C16 Lu1 C15 C19 -112.4(7)
C17 Lu1 C15 C19 -136.7(6)
C4 Lu1 C15 C19 -177.9(5)
C14 Lu1 C15 C19 109.4(6)
C18 Lu1 C15 C19 -166.0(6)
Lu2 Lu1 C15 C19 11.5(6)
C14 C15 C16 C17 7.0(11)
C19 C15 C16 C17 -175.1(6)
Lu1 C15 C16 C17 57.9(6)
C14 C15 C16 Lu1 -50.9(6)
C19 C15 C16 Lu1 127.0(5)
C1 Lu1 C16 C17 -134.2(4)
C5 Lu1 C16 C17 62.4(4)
C31 Lu1 C16 C17 133.5(3)
C3 Lu1 C16 C17 -33.2(4)
C2 Lu1 C16 C17 -81.7(4)
C4 Lu1 C16 C17 14.9(4)
C14 Lu1 C16 C17 -114.7(4)
C18 Lu1 C16 C17 -25.3(3)
C15 Lu1 C16 C17 -138.1(5)
Lu2 Lu1 C16 C17 140.9(3)
C1 Lu1 C16 C15 4.0(5)
C5 Lu1 C16 C15 -159.4(3)
C31 Lu1 C16 C15 -88.4(4)
C3 Lu1 C16 C15 105.0(4)
C2 Lu1 C16 C15 56.5(5)
C17 Lu1 C16 C15 138.1(5)
C4 Lu1 C16 C15 153.1(3)
C14 Lu1 C16 C15 23.5(3)
C18 Lu1 C16 C15 112.8(4)
Lu2 Lu1 C16 C15 -80.9(4)
C15 C16 C17 C18 -0.4(10)
Lu1 C16 C17 C18 59.0(5)
C15 C16 C17 C23 -179.0(6)
Lu1 C16 C17 C23 -119.6(4)
C15 C16 C17 Lu1 -59.4(6)
C1 Lu1 C17 C18 -37.9(6)
C5 Lu1 C17 C18 87.6(4)
C31 Lu1 C17 C18 175.5(3)
C3 Lu1 C17 C18 22.0(4)
C2 Lu1 C17 C18 -7.4(4)
C16 Lu1 C17 C18 -134.6(5)
C4 Lu1 C17 C18 55.9(4)
C14 Lu1 C17 C18 -82.4(3)
C15 Lu1 C17 C18 -110.7(4)
Lu2 Lu1 C17 C18 146.8(3)
C1 Lu1 C17 C16 96.7(5)
C5 Lu1 C17 C16 -137.8(3)
C31 Lu1 C17 C16 -49.9(3)
C3 Lu1 C17 C16 156.6(3)
C2 Lu1 C17 C16 127.2(3)
C4 Lu1 C17 C16 -169.5(3)
C14 Lu1 C17 C16 52.2(3)
C18 Lu1 C17 C16 134.6(5)
C15 Lu1 C17 C16 23.8(3)
Lu2 Lu1 C17 C16 -78.6(4)
C1 Lu1 C17 C23 -151.6(4)
C5 Lu1 C17 C23 -26.1(5)
C31 Lu1 C17 C23 61.8(5)
C3 Lu1 C17 C23 -91.7(5)
C2 Lu1 C17 C23 -121.1(4)
C16 Lu1 C17 C23 111.7(6)
C4 Lu1 C17 C23 -57.8(5)
C14 Lu1 C17 C23 163.9(5)
C18 Lu1 C17 C23 -113.7(6)
C15 Lu1 C17 C23 135.6(5)
Lu2 Lu1 C17 C23 33.1(6)
C16 C17 C18 Lu1 -58.1(5)
C23 C17 C18 Lu1 120.5(5)
C1 Lu1 C18 C17 160.2(3)
C5 Lu1 C18 C17 -107.0(3)
C31 Lu1 C18 C17 -6.5(5)
C3 Lu1 C18 C17 -158.9(4)
C2 Lu1 C18 C17 174.1(3)
C16 Lu1 C18 C17 26.5(3)
C4 Lu1 C18 C17 -127.6(3)
C14 Lu1 C18 C17 87.7(3)
C15 Lu1 C18 C17 56.3(3)
Lu2 Lu1 C18 C17 -116.1(5)
C14 C15 C19 C21 172.6(6)
C16 C15 C19 C21 -5.5(8)
Lu1 C15 C19 C21 83.8(6)
C14 C15 C19 C20 50.7(8)
C16 C15 C19 C20 -127.3(6)
Lu1 C15 C19 C20 -38.0(8)
C14 C15 C19 C22 -68.9(7)
C16 C15 C19 C22 113.1(6)
Lu1 C15 C19 C22 -157.7(4)
C18 C17 C23 C24' -44.0(12)
C16 C17 C23 C24' 134.7(11)
Lu1 C17 C23 C24' 47.0(11)
C18 C17 C23 C26 112.1(9)
C16 C17 C23 C26 -69.2(9)
Lu1 C17 C23 C26 -156.9(8)
C18 C17 C23 C26' -170.3(10)
C16 C17 C23 C26' 8.5(11)
Lu1 C17 C23 C26' -79.3(10)
C18 C17 C23 C25 -8.9(9)
C16 C17 C23 C25 169.9(7)
Lu1 C17 C23 C25 82.1(7)
C18 C17 C23 C24 -126.8(7)
C16 C17 C23 C24 51.9(8)
Lu1 C17 C23 C24 -35.9(8)
C18 C17 C23 C25' 75.8(9)
C16 C17 C23 C25' -105.5(9)
Lu1 C17 C23 C25' 166.8(8)
C31 Lu2 C27 C28 -86.0(4)
O2 Lu2 C27 C28 95.1(3)
O1 Lu2 C27 C28 21.1(4)
C5 Lu2 C27 C28 -145.3(4)
C1 Lu2 C27 C28 179.8(4)
C29 Lu2 C27 C28 -23.0(3)
C30 Lu2 C27 C28 -54.2(3)
Lu1 Lu2 C27 C28 -135.4(3)
Lu2 C27 C28 C29 45.0(6)
Lu2 C27 C28 C32 -132.0(5)
C31 Lu2 C28 C27 88.6(4)
O2 Lu2 C28 C27 -88.6(4)
O1 Lu2 C28 C27 -164.7(3)
C5 Lu2 C28 C27 81.4(6)
C1 Lu2 C28 C27 -0.2(4)
C29 Lu2 C28 C27 140.8(5)
C30 Lu2 C28 C27 114.0(4)
Lu1 Lu2 C28 C27 49.9(4)
C31 Lu2 C28 C29 -52.3(3)
O2 Lu2 C28 C29 130.6(3)
O1 Lu2 C28 C29 54.4(4)
C5 Lu2 C28 C29 -59.5(6)
C1 Lu2 C28 C29 -141.1(3)
C27 Lu2 C28 C29 -140.8(5)
C30 Lu2 C28 C29 -26.8(3)
Lu1 Lu2 C28 C29 -90.9(3)
C31 Lu2 C28 C32 -159.3(6)
O2 Lu2 C28 C32 23.5(5)
O1 Lu2 C28 C32 -52.6(6)
C5 Lu2 C28 C32 -166.5(5)
C1 Lu2 C28 C32 111.9(5)
C29 Lu2 C28 C32 -107.1(7)
C27 Lu2 C28 C32 112.1(7)
C30 Lu2 C28 C32 -133.9(6)
Lu1 Lu2 C28 C32 162.0(5)
C27 C28 C29 C30 20.2(10)
C32 C28 C29 C30 -162.8(6)
Lu2 C28 C29 C30 65.5(6)
C27 C28 C29 Lu2 -45.4(6)
C32 C28 C29 Lu2 131.7(5)
C31 Lu2 C29 C28 118.4(4)
O2 Lu2 C29 C28 -57.5(4)
O1 Lu2 C29 C28 -128.8(3)
C5 Lu2 C29 C28 154.3(3)
C1 Lu2 C29 C28 49.6(4)
C27 Lu2 C29 C28 22.0(3)
C30 Lu2 C29 C28 134.4(5)
Lu1 Lu2 C29 C28 102.1(3)
C31 Lu2 C29 C30 -16.0(3)
O2 Lu2 C29 C30 168.1(3)
O1 Lu2 C29 C30 96.8(3)
C5 Lu2 C29 C30 19.9(4)
C1 Lu2 C29 C30 -84.8(4)
C27 Lu2 C29 C30 -112.4(4)
C28 Lu2 C29 C30 -134.4(5)
Lu1 Lu2 C29 C30 -32.3(3)
C28 C29 C30 C31 -36.5(10)
Lu2 C29 C30 C31 29.5(6)
C28 C29 C30 C36 144.6(6)
Lu2 C29 C30 C36 -149.5(4)
C28 C29 C30 Lu2 -66.0(6)
O2 Lu2 C30 C31 -172.8(3)
O1 Lu2 C30 C31 124.8(3)
C5 Lu2 C30 C31 42.2(3)
C1 Lu2 C30 C31 -36.6(4)
C29 Lu2 C30 C31 -152.3(5)
C27 Lu2 C30 C31 -97.8(3)
C28 Lu2 C30 C31 -126.3(4)
Lu1 Lu2 C30 C31 -2.6(3)
C31 Lu2 C30 C29 152.3(5)
O2 Lu2 C30 C29 -20.5(5)
O1 Lu2 C30 C29 -83.0(3)
C5 Lu2 C30 C29 -165.6(3)
C1 Lu2 C30 C29 115.7(3)
C27 Lu2 C30 C29 54.5(3)
C28 Lu2 C30 C29 26.0(3)
Lu1 Lu2 C30 C29 149.6(3)
C31 Lu2 C30 C36 -107.1(9)
O2 Lu2 C30 C36 80.1(9)
O1 Lu2 C30 C36 17.7(8)
C5 Lu2 C30 C36 -64.9(8)
C1 Lu2 C30 C36 -143.6(8)
C29 Lu2 C30 C36 100.7(9)
C27 Lu2 C30 C36 155.2(9)
C28 Lu2 C30 C36 126.6(9)
Lu1 Lu2 C30 C36 -109.7(8)
C29 C30 C31 Lu2 -31.5(6)
C36 C30 C31 Lu2 147.4(5)
C29 C30 C31 Lu1 -17(2)
C36 C30 C31 Lu1 162.0(16)
Lu2 C30 C31 Lu1 14.6(17)
O1 Lu2 C31 C30 -60.2(3)
C5 Lu2 C31 C30 -138.3(3)
C1 Lu2 C31 C30 148.2(3)
C29 Lu2 C31 C30 16.5(3)
C27 Lu2 C31 C30 75.0(3)
C28 Lu2 C31 C30 44.4(3)
Lu1 Lu2 C31 C30 176.7(4)
O1 Lu2 C31 Lu1 123.18(14)
C5 Lu2 C31 Lu1 45.07(15)
C1 Lu2 C31 Lu1 -28.50(17)
C29 Lu2 C31 Lu1 -160.2(2)
C27 Lu2 C31 Lu1 -101.66(18)
C30 Lu2 C31 Lu1 -176.7(4)
C28 Lu2 C31 Lu1 -132.30(18)
C1 Lu1 C31 C30 15.8(19)
C5 Lu1 C31 C30 -61.6(19)
C3 Lu1 C31 C30 -35(2)
C2 Lu1 C31 C30 4.5(19)
C16 Lu1 C31 C30 158.3(19)
C17 Lu1 C31 C30 -178.2(18)
C4 Lu1 C31 C30 -61.0(19)
C14 Lu1 C31 C30 104.9(19)
C18 Lu1 C31 C30 -174.8(17)
C15 Lu1 C31 C30 127.6(19)
Lu2 Lu1 C31 C30 -14.8(18)
C1 Lu1 C31 Lu2 30.53(18)
C5 Lu1 C31 Lu2 -46.78(15)
C3 Lu1 C31 Lu2 -19.8(3)
C2 Lu1 C31 Lu2 19.3(2)
C16 Lu1 C31 Lu2 173.11(16)
C17 Lu1 C31 Lu2 -163.44(14)
C4 Lu1 C31 Lu2 -46.2(2)
C14 Lu1 C31 Lu2 119.64(16)
C18 Lu1 C31 Lu2 -160.1(2)
C15 Lu1 C31 Lu2 142.33(17)
C27 C28 C32 C33 2.9(8)
C29 C28 C32 C33 -174.2(6)
Lu2 C28 C32 C33 -87.8(7)
C27 C28 C32 C34 124.3(6)
C29 C28 C32 C34 -52.9(8)
Lu2 C28 C32 C34 33.6(8)
C27 C28 C32 C35 -115.6(6)
C29 C28 C32 C35 67.2(7)
Lu2 C28 C32 C35 153.7(5)
C31 C30 C36 C37 -126.9(6)
C29 C30 C36 C37 52.1(7)
Lu2 C30 C36 C37 -36.8(11)
C31 C30 C36 C39 -6.0(8)
C29 C30 C36 C39 173.0(5)
Lu2 C30 C36 C39 84.1(9)
C31 C30 C36 C38 113.0(6)
C29 C30 C36 C38 -68.1(7)
Lu2 C30 C36 C38 -156.9(7)
C31 Lu2 O1 C40 -29.8(5)
O2 Lu2 O1 C40 152.0(4)
C5 Lu2 O1 C40 46.2(4)
C1 Lu2 O1 C40 93.0(5)
C29 Lu2 O1 C40 -89.2(4)
C27 Lu2 O1 C40 -125.3(4)
C30 Lu2 O1 C40 -56.9(4)
C28 Lu2 O1 C40 -114.4(4)
Lu1 Lu2 O1 C40 24.7(5)
C31 Lu2 O1 C43 128.4(5)
O2 Lu2 O1 C43 -49.8(4)
C5 Lu2 O1 C43 -155.7(5)
C1 Lu2 O1 C43 -108.8(5)
C29 Lu2 O1 C43 69.0(5)
C27 Lu2 O1 C43 32.8(5)
C30 Lu2 O1 C43 101.3(5)
C28 Lu2 O1 C43 43.8(5)
Lu1 Lu2 O1 C43 -177.1(4)
C43 O1 C40 C41 -9.0(7)
Lu2 O1 C40 C41 153.0(4)
O1 C40 C41 C42 -16.4(7)
C40 C41 C42 C43 34.3(7)
C40 O1 C43 C42 31.4(6)
Lu2 O1 C43 C42 -129.3(4)
C41 C42 C43 O1 -40.4(6)
O1 Lu2 O2 C47 157.2(7)
C5 Lu2 O2 C47 -124.6(7)
C1 Lu2 O2 C47 -51.8(7)
C29 Lu2 O2 C47 78.1(7)
C27 Lu2 O2 C47 21.3(7)
C30 Lu2 O2 C47 90.3(7)
C28 Lu2 O2 C47 51.7(7)
Lu1 Lu2 O2 C47 -77.2(7)
O1 Lu2 O2 C44 -61.9(7)
C5 Lu2 O2 C44 16.3(7)
C1 Lu2 O2 C44 89.1(7)
C29 Lu2 O2 C44 -140.9(7)
C27 Lu2 O2 C44 162.3(7)
C30 Lu2 O2 C44 -128.7(7)
C28 Lu2 O2 C44 -167.4(7)
Lu1 Lu2 O2 C44 63.8(7)
O1 Lu2 O2 C47' 164.0(12)
C5 Lu2 O2 C47' -117.8(12)
C1 Lu2 O2 C47' -45.0(12)
C29 Lu2 O2 C47' 84.9(12)
C27 Lu2 O2 C47' 28.1(12)
C30 Lu2 O2 C47' 97.1(12)
C28 Lu2 O2 C47' 58.5(12)
Lu1 Lu2 O2 C47' -70.3(12)
O1 Lu2 O2 C44' -77.5(14)
C5 Lu2 O2 C44' 0.7(14)
C1 Lu2 O2 C44' 73.5(14)
C29 Lu2 O2 C44' -156.6(14)
C27 Lu2 O2 C44' 146.6(14)
C30 Lu2 O2 C44' -144.3(14)
C28 Lu2 O2 C44' 177.0(14)
Lu1 Lu2 O2 C44' 48.2(14)
C47 O2 C44 C45 29.9(18)
Lu2 O2 C44 C45 -117.2(12)
O2 C44 C45 C46 -22.2(17)
C44 C45 C46 C47 7.1(17)
C44 O2 C47 C46 -25.9(17)
Lu2 O2 C47 C46 116.9(11)
C45 C46 C47 O2 10.8(16)
C47' O2 C44' C45' -23(3)
Lu2 O2 C44' C45' -147(2)
O2 C44' C45' C46' 4(4)
C44' C45' C46' C47' 16(3)
C44' O2 C47' C46' 32(3)
Lu2 O2 C47' C46' 153(2)
C45' C46' C47' O2 -30(3)
